data_2200624
loop_
_publ_author_name
'Bond, Andrew D.'
'Davies, John E.'

_publ_section_title
;
 2,4,6-Collidine
;
_journal_issue 12
_journal_name_full 'Acta Crystallographica Section E'
_journal_page_first o1141
_journal_page_last o1142
_journal_paper_doi 10.1107/S1600536801018396
_journal_volume 57
_journal_year 2001
_chemical_formula_moiety 'C8 H11 N'
_chemical_formula_sum 'C8 H11 N'
_chemical_formula_weight 121.18
_chemical_melting_point 230
_chemical_name_common 2,4,6-Collidine
_chemical_name_systematic
;
 2,4,6-Trimethylpyridine
;
_space_group_IT_number 14
_symmetry_cell_setting monoclinic
_symmetry_space_group_name_Hall '-P 2ybc'
_symmetry_space_group_name_H-M 'P 1 21/c 1'
_cell_angle_alpha 90.00
_cell_angle_beta 107.427(3)
_cell_angle_gamma 90.00
_cell_formula_units_Z 8
_cell_length_a 8.7773(5)
_cell_length_b 20.3849(11)
_cell_length_c 8.9935(4)
_cell_measurement_reflns_used 16950
_cell_measurement_temperature 180(2)
_cell_measurement_theta_max 25.03
_cell_measurement_theta_min 1.00
_cell_volume 1535.30(14)
_computing_cell_refinement 'HKL and Scalepack (Otwinowski & Minor, 1997)'
_computing_data_collection 'COLLECT (Nonius, 1998)'
_computing_data_reduction
;
 HKL, DENZO and SCALEPACK (Otwinowski & Minor, 1997)
;
_computing_molecular_graphics 'XP (Sheldrick, 1993) and CAMERON (Watkin et al., 1996)'
_computing_publication_material SHELXL97
_computing_structure_refinement 'SHELXL97 (Sheldrick 1997)'
_computing_structure_solution 'SIR92 (Altomare et al., 1994)'
_diffrn_ambient_temperature 180(2)
_diffrn_measured_fraction_theta_full .989
_diffrn_measured_fraction_theta_max .989
_diffrn_measurement_device_type 'Nonius KappaCCD'
_diffrn_measurement_method 'Thin slice \w and \f scans'
_diffrn_radiation_source 'fine-focus sealed tube'
_diffrn_radiation_type MoK\a
_diffrn_radiation_wavelength .71073
_diffrn_reflns_av_R_equivalents .0693
_diffrn_reflns_av_sigmaI/netI .0475
_diffrn_reflns_limit_h_max 10
_diffrn_reflns_limit_h_min -10
_diffrn_reflns_limit_k_max 24
_diffrn_reflns_limit_k_min -24
_diffrn_reflns_limit_l_max 10
_diffrn_reflns_limit_l_min -10
_diffrn_reflns_number 11768
_diffrn_reflns_theta_full 25.05
_diffrn_reflns_theta_max 25.05
_diffrn_reflns_theta_min 3.82
_diffrn_standards_number 0
_exptl_absorpt_coefficient_mu .062
_exptl_absorpt_correction_T_max .955
_exptl_absorpt_correction_T_min .796
_exptl_absorpt_correction_type multi-scan
_exptl_absorpt_process_details '(SORTAV; Blessing, 1995)'
_exptl_crystal_colour colourless
_exptl_crystal_density_diffrn 1.049
_exptl_crystal_density_method 'not measured'
_exptl_crystal_description cylinder
_exptl_crystal_F_000 528
_exptl_crystal_size_rad .15
_refine_diff_density_max .205
_refine_diff_density_min -.190
_refine_ls_extinction_method none
_refine_ls_goodness_of_fit_ref 1.129
_refine_ls_hydrogen_treatment constr
_refine_ls_matrix_type full
_refine_ls_number_parameters 171
_refine_ls_number_reflns 2701
_refine_ls_number_restraints 0
_refine_ls_restrained_S_all 1.129
_refine_ls_R_factor_all .0927
_refine_ls_R_factor_gt .0707
_refine_ls_shift/su_max .024
_refine_ls_shift/su_mean .000
_refine_ls_structure_factor_coef Fsqd
_refine_ls_weighting_details 'calc w=1/[\s^2^(Fo^2^)+(0.0746P)^2^+0.8878P] where P=(Fo^2^+2Fc^2^)/3'
_refine_ls_weighting_scheme calc
_refine_ls_wR_factor_ref .1931
_reflns_number_gt 2056
_reflns_number_total 2701
_reflns_threshold_expression I>2\s(I)
_cod_data_source_file cf6121.cif
_cod_data_source_block I
_cod_original_cell_volume 1535.29(14)
_cod_original_sg_symbol_H-M 'P 21/c'
_cod_database_code 2200624
_cod_database_fobs_code 2200624

loop_
_symmetry_equiv_pos_as_xyz
'x, y, z'
'-x, y+1/2, -z+1/2'
'-x, -y, -z'
'x, -y-1/2, z-1/2'

loop_
_atom_site_label
_atom_site_fract_x
_atom_site_fract_y
_atom_site_fract_z
_atom_site_U_iso_or_equiv
_atom_site_adp_type
_atom_site_calc_flag
_atom_site_refinement_flags
_atom_site_occupancy
_atom_site_disorder_assembly
_atom_site_disorder_group
_atom_site_type_symbol
N1A 1.3594(2) .91500(9) 1.1117(2) .0369(5) Uani d . 1 . . N
C2A 1.2878(3) .91572(11) .9567(3) .0372(6) Uani d . 1 . . C
C3A 1.1226(3) .91440(11) .8918(3) .0386(6) Uani d . 1 . . C
H3A 1.0765 .9144 .7818 .051(4) Uiso calc R 1 . . H
C4A 1.0248(3) .91311(10) .9885(3) .0392(6) Uani d . 1 . . C
C5A 1.1001(3) .91222(11) 1.1481(3) .0397(6) Uani d . 1 . . C
H5A 1.0381 .9109 1.2184 .051(4) Uiso calc R 1 . . H
C6A 1.2649(3) .91317(11) 1.2051(3) .0375(6) Uani d . 1 . . C
C7A 1.3977(3) .91774(14) .8560(3) .0517(7) Uani d . 1 . . C
H7AA 1.4762 .8823 .8866 .098(3) Uiso calc R 1 . . H
H7BA 1.4531 .9601 .8694 .098(3) Uiso calc R 1 . . H
H7CA 1.3350 .9122 .7465 .098(3) Uiso calc R 1 . . H
C8A .8456(3) .91212(13) .9243(3) .0510(7) Uani d . 1 . . C
H8AA .8013 .9501 .9639 .098(3) Uiso calc R 1 . . H
H8BA .8044 .8717 .9570 .098(3) Uiso calc R 1 . . H
H8CA .8144 .9140 .8103 .098(3) Uiso calc R 1 . . H
C9A 1.3493(3) .91192(14) 1.3778(3) .0519(7) Uani d . 1 . . C
H9AA 1.4208 .8739 1.4029 .098(3) Uiso calc R 1 . . H
H9BA 1.2702 .9088 1.4347 .098(3) Uiso calc R 1 . . H
H9CA 1.4117 .9522 1.4081 .098(3) Uiso calc R 1 . . H
N1B .9841(2) .85586(9) .4930(2) .0411(5) Uani d . 1 . . N
C2B 1.0232(3) .79541(11) .4565(3) .0416(6) Uani d . 1 . . C
C3B .9255(3) .75946(12) .3343(3) .0445(6) Uani d . 1 . . C
H3B .9590 .7174 .3107 .051(4) Uiso calc R 1 . . H
C4B .7790(3) .78423(12) .2460(3) .0419(6) Uani d . 1 . . C
C5B .7392(3) .84653(12) .2841(3) .0399(6) Uani d . 1 . . C
H5B .6404 .8657 .2268 .051(4) Uiso calc R 1 . . H
C6B .8433(3) .88085(12) .4059(3) .0392(6) Uani d . 1 . . C
C7B 1.1806(3) .76838(14) .5575(4) .0578(8) Uani d . 1 . . C
H7AB 1.2513 .8047 .6055 .098(3) Uiso calc R 1 . . H
H7BB 1.2306 .7423 .4932 .098(3) Uiso calc R 1 . . H
H7CB 1.1619 .7405 .6391 .098(3) Uiso calc R 1 . . H
C8B .6669(4) .74532(16) .1172(3) .0609(8) Uani d . 1 . . C
H8AB .5869 .7747 .0504 .098(3) Uiso calc PR .49(4) . . H
H8BB .6133 .7120 .1621 .098(3) Uiso calc PR .49(4) . . H
H8CB .7273 .7239 .0552 .098(3) Uiso calc PR .49(4) . . H
H8DB .6980 .6990 .1281 .098(3) Uiso calc PR .51(4) . . H
H8EB .6717 .7618 .0164 .098(3) Uiso calc PR .51(4) . . H
H8FB .5577 .7498 .1233 .098(3) Uiso calc PR .51(4) . . H
C9B .8038(3) .94906(13) .4465(4) .0578(8) Uani d . 1 . . C
H9AB .8214 .9521 .5592 .098(3) Uiso calc R 1 . . H
H9BB .6917 .9588 .3914 .098(3) Uiso calc R 1 . . H
H9CB .8726 .9807 .4155 .098(3) Uiso calc R 1 . . H

loop_
_atom_site_aniso_label
_atom_site_aniso_U_11
_atom_site_aniso_U_22
_atom_site_aniso_U_33
_atom_site_aniso_U_12
_atom_site_aniso_U_13
_atom_site_aniso_U_23
N1A .0324(11) .0377(11) .0391(11) .0020(8) .0084(8) .0019(8)
C2A .0332(12) .0376(13) .0395(13) .0005(10) .0088(10) .0040(9)
C3A .0349(13) .0386(13) .0389(13) .0009(10) .0059(10) .0048(10)
C4A .0325(13) .0306(12) .0522(14) -.0004(9) .0091(11) .0029(10)
C5A .0372(13) .0376(13) .0470(14) .0013(10) .0165(11) .0010(10)
C6A .0373(13) .0340(12) .0411(13) .0010(9) .0116(10) .0011(9)
C7A .0413(15) .0690(18) .0474(15) .0037(13) .0174(12) .0062(13)
C8A .0293(13) .0515(16) .0681(18) -.0022(11) .0084(12) .0052(12)
C9A .0490(16) .0683(18) .0378(14) .0018(13) .0123(12) -.0027(12)
N1B .0346(11) .0420(11) .0449(11) .0024(9) .0091(9) .0061(9)
C2B .0324(13) .0397(13) .0512(14) .0013(10) .0103(11) .0071(11)
C3B .0377(14) .0423(14) .0536(15) .0012(11) .0140(12) -.0014(11)
C4B .0354(13) .0512(15) .0403(13) -.0016(11) .0133(11) -.0007(10)
C5B .0308(12) .0525(15) .0364(12) .0050(10) .0101(10) .0082(10)
C6B .0332(13) .0427(13) .0428(13) .0043(10) .0131(10) .0079(10)
C7B .0397(16) .0497(16) .0745(19) .0076(12) .0028(14) .0085(13)
C8B .0492(17) .074(2) .0540(16) -.0015(14) .0078(13) -.0152(14)
C9B .0476(17) .0473(16) .074(2) .0065(13) .0116(14) -.0012(13)

loop_
_atom_type_symbol
_atom_type_description
_atom_type_scat_dispersion_real
_atom_type_scat_dispersion_imag
_atom_type_scat_source
C C .0033 .0016 'International Tables Vol C Tables 4.2.6.8 and 6.1.1.4'
H H .0000 .0000 'International Tables Vol C Tables 4.2.6.8 and 6.1.1.4'
N N .0061 .0033 'International Tables Vol C Tables 4.2.6.8 and 6.1.1.4'

loop_
_geom_angle_atom_site_label_1
_geom_angle_atom_site_label_2
_geom_angle_atom_site_label_3
_geom_angle
_geom_angle_publ_flag
C6A N1A C2A 117.6(2) no
N1A C2A C3A 122.5(2) no
N1A C2A C7A 116.0(2) no
C3A C2A C7A 121.5(2) no
C2A C3A C4A 119.9(2) no
C2A C3A H3A 120.1 no
C4A C3A H3A 120.1 no
C5A C4A C3A 117.0(2) no
C5A C4A C8A 121.0(2) no
C3A C4A C8A 121.9(2) no
C6A C5A C4A 120.2(2) no
C6A C5A H5A 119.9 no
C4A C5A H5A 119.9 no
N1A C6A C5A 122.8(2) no
N1A C6A C9A 116.1(2) no
C5A C6A C9A 121.2(2) no
C2A C7A H7AA 109.5 no
C2A C7A H7BA 109.5 no
H7AA C7A H7BA 109.5 no
C2A C7A H7CA 109.5 no
H7AA C7A H7CA 109.5 no
H7BA C7A H7CA 109.5 no
C4A C8A H8AA 109.5 no
C4A C8A H8BA 109.5 no
H8AA C8A H8BA 109.5 no
C4A C8A H8CA 109.5 no
H8AA C8A H8CA 109.5 no
H8BA C8A H8CA 109.5 no
C6A C9A H9AA 109.5 no
C6A C9A H9BA 109.5 no
H9AA C9A H9BA 109.5 no
C6A C9A H9CA 109.5 no
H9AA C9A H9CA 109.5 no
H9BA C9A H9CA 109.5 no
C2B N1B C6B 117.4(2) no
N1B C2B C3B 122.4(2) no
N1B C2B C7B 116.2(2) no
C3B C2B C7B 121.4(2) no
C2B C3B C4B 120.6(2) no
C2B C3B H3B 119.7 no
C4B C3B H3B 119.7 no
C5B C4B C3B 116.8(2) no
C5B C4B C8B 121.2(2) no
C3B C4B C8B 122.0(2) no
C4B C5B C6B 120.1(2) no
C4B C5B H5B 120.0 no
C6B C5B H5B 120.0 no
N1B C6B C5B 122.7(2) no
N1B C6B C9B 116.5(2) no
C5B C6B C9B 120.8(2) no
C2B C7B H7AB 109.5 no
C2B C7B H7BB 109.5 no
H7AB C7B H7BB 109.5 no
C2B C7B H7CB 109.5 no
H7AB C7B H7CB 109.5 no
H7BB C7B H7CB 109.5 no
C4B C8B H8AB 109.5 no
C4B C8B H8BB 109.5 no
H8AB C8B H8BB 109.5 no
C4B C8B H8CB 109.5 no
H8AB C8B H8CB 109.5 no
H8BB C8B H8CB 109.5 no
C4B C8B H8DB 109.5 no
H8AB C8B H8DB 141.1 no
H8BB C8B H8DB 56.3 no
H8CB C8B H8DB 56.3 no
C4B C8B H8EB 109.5 no
H8AB C8B H8EB 56.3 no
H8BB C8B H8EB 141.1 no
H8CB C8B H8EB 56.3 no
H8DB C8B H8EB 109.5 no
C4B C8B H8FB 109.5 no
H8AB C8B H8FB 56.3 no
H8BB C8B H8FB 56.3 no
H8CB C8B H8FB 141.1 no
H8DB C8B H8FB 109.5 no
H8EB C8B H8FB 109.5 no
C6B C9B H9AB 109.5 no
C6B C9B H9BB 109.5 no
H9AB C9B H9BB 109.5 no
C6B C9B H9CB 109.5 no
H9AB C9B H9CB 109.5 no
H9BB C9B H9CB 109.5 no

loop_
_geom_bond_atom_site_label_1
_geom_bond_atom_site_label_2
_geom_bond_site_symmetry_2
_geom_bond_distance
_geom_bond_publ_flag
N1A C6A . 1.345(3) no
N1A C2A . 1.347(3) no
C2A C3A . 1.392(3) no
C2A C7A . 1.508(3) no
C3A C4A . 1.393(3) no
C3A H3A . .950 no
C4A C5A . 1.389(3) no
C4A C8A . 1.505(3) no
C5A C6A . 1.383(3) no
C5A H5A . .950 no
C6A C9A . 1.508(3) no
C7A H7AA . .980 no
C7A H7BA . .980 no
C7A H7CA . .980 no
C8A H8AA . .980 no
C8A H8BA . .980 no
C8A H8CA . .980 no
C9A H9AA . .980 no
C9A H9BA . .980 no
C9A H9CA . .980 no
N1B C2B . 1.346(3) no
N1B C6B . 1.349(3) no
C2B C3B . 1.384(3) no
C2B C7B . 1.512(3) no
C3B C4B . 1.388(3) no
C3B H3B . .950 no
C4B C5B . 1.387(3) no
C4B C8B . 1.502(4) no
C5B C6B . 1.387(3) no
C5B H5B . .950 no
C6B C9B . 1.504(4) no
C7B H7AB . .980 no
C7B H7BB . .980 no
C7B H7CB . .980 no
C8B H8AB . .980 no
C8B H8BB . .980 no
C8B H8CB . .980 no
C8B H8DB . .980 no
C8B H8EB . .980 no
C8B H8FB . .980 no
C9B H9AB . .980 no
C9B H9BB . .980 no
C9B H9CB . .980 no

loop_
_geom_torsion_atom_site_label_1
_geom_torsion_atom_site_label_2
_geom_torsion_atom_site_label_3
_geom_torsion_atom_site_label_4
_geom_torsion
_geom_torsion_publ_flag
C6A N1A C2A C3A -.3(3) no
C6A N1A C2A C7A -180.0(2) no
N1A C2A C3A C4A .8(3) no
C7A C2A C3A C4A -179.5(2) no
C2A C3A C4A C5A -1.0(3) no
C2A C3A C4A C8A 179.6(2) no
C3A C4A C5A C6A .5(3) no
C8A C4A C5A C6A -180.0(2) no
C2A N1A C6A C5A -.2(3) no
C2A N1A C6A C9A 179.6(2) no
C4A C5A C6A N1A .0(3) no
C4A C5A C6A C9A -179.7(2) no
C6B N1B C2B C3B .4(3) no
C6B N1B C2B C7B -179.2(2) no
N1B C2B C3B C4B -1.7(4) no
C7B C2B C3B C4B 177.9(2) no
C2B C3B C4B C5B 1.6(4) no
C2B C3B C4B C8B -177.3(2) no
C3B C4B C5B C6B -.3(3) no
C8B C4B C5B C6B 178.6(2) no
C2B N1B C6B C5B 1.0(3) no
C2B N1B C6B C9B -178.7(2) no
C4B C5B C6B N1B -1.0(3) no
C4B C5B C6B C9B 178.6(2) no
